data_1558647
loop_
_publ_author_name
'Rekhroukh, Feriel'
'Chen, Wenyi'
'Brown, Ryan'
'White, Andrew J. P.'
'Crimmin, Mark Richard'

_publ_section_title
;
 Palladium-Catalysed C--F Alumination of Fluorobenzenes: Mechanistic
 Diversity and Origin of Selectivity
;
_journal_name_full 'Chemical Science'
_journal_paper_doi 10.1039/D0SC01915A
_journal_year 2020
_chemical_formula_moiety '0.75(C29 H33 Al F2 N2), 0.25(C29 H34 Al F N2)'
_chemical_formula_sum 'C29 H33.25 Al F1.75 N2'
_chemical_formula_weight 470.05
_space_group_crystal_system orthorhombic
_space_group_IT_number 62
_space_group_name_Hall '-P 2ac 2n'
_space_group_name_H-M_alt 'P n m a'
_atom_sites_solution_hydrogens geom
_audit_creation_method SHELXL-2017/1
_audit_update_record
;
2020-03-24 deposited with the CCDC.	2020-07-21 downloaded from the CCDC.
;
_cell_angle_alpha 90
_cell_angle_beta 90
_cell_angle_gamma 90
_cell_formula_units_Z 4
_cell_length_a 14.5220(4)
_cell_length_b 20.1046(8)
_cell_length_c 8.9481(3)
_cell_measurement_reflns_used 1603
_cell_measurement_temperature 173(2)
_cell_measurement_theta_max 73.0640
_cell_measurement_theta_min 4.3730
_cell_volume 2612.48(15)
_computing_cell_refinement 'CrysAlisPro, Rigaku OD'
_computing_data_collection 'CrysAlisPro, Rigaku OD'
_computing_data_reduction 'CrysAlisPro, Rigaku OD'
_computing_molecular_graphics 'Bruker SHELXTL'
_computing_publication_material 'CIFTAB-2014 (Sheldrick, 2017)'
_computing_structure_refinement 'SHELXL-2017/1 (Sheldrick, 2017)'
_computing_structure_solution 'SHELXS-2014 (Sheldrick, 2017)'
_diffrn_ambient_temperature 173(2)
_diffrn_detector_area_resol_mean 10.4115
_diffrn_measured_fraction_theta_full 0.985
_diffrn_measured_fraction_theta_max 0.956
_diffrn_measurement_device_type 'Agilent Xcalibur PX Ultra A'
_diffrn_measurement_method 'omega scans'
_diffrn_radiation_type CuK\a
_diffrn_radiation_wavelength 1.54184
_diffrn_reflns_av_R_equivalents 0.0403
_diffrn_reflns_av_unetI/netI 0.0483
_diffrn_reflns_Laue_measured_fraction_full 0.985
_diffrn_reflns_Laue_measured_fraction_max 0.956
_diffrn_reflns_limit_h_max 16
_diffrn_reflns_limit_h_min -17
_diffrn_reflns_limit_k_max 13
_diffrn_reflns_limit_k_min -24
_diffrn_reflns_limit_l_max 10
_diffrn_reflns_limit_l_min -6
_diffrn_reflns_number 5263
_diffrn_reflns_point_group_measured_fraction_full 0.985
_diffrn_reflns_point_group_measured_fraction_max 0.956
_diffrn_reflns_theta_full 67.684
_diffrn_reflns_theta_max 73.777
_diffrn_reflns_theta_min 4.398
_diffrn_source 'Enhance Ultra (Cu) X-ray Source'
_exptl_absorpt_coefficient_mu 0.929
_exptl_absorpt_correction_T_max 0.939
_exptl_absorpt_correction_T_min 0.850
_exptl_absorpt_correction_type analytical
_exptl_absorpt_process_details
; 
CrysAlisPro 1.171.38.46 (Rigaku Oxford Diffraction, 2015) 
Analytical numeric absorption correction using a multifaceted crystal 
model based on expressions derived by R.C. Clark & J.S. Reid. 
(Clark, R. C. & Reid, J. S. (1995). Acta Cryst. A51, 887-897) 
Empirical absorption correction using spherical harmonics, 
implemented in SCALE3 ABSPACK scaling algorithm. 
;
_exptl_crystal_colour Colourless
_exptl_crystal_density_diffrn 1.195
_exptl_crystal_description blocks
_exptl_crystal_F_000 1000
_exptl_crystal_size_max 0.292
_exptl_crystal_size_mid 0.076
_exptl_crystal_size_min 0.073
_refine_diff_density_max 0.350
_refine_diff_density_min -0.301
_refine_diff_density_rms 0.051
_refine_ls_extinction_method none
_refine_ls_goodness_of_fit_ref 1.028
_refine_ls_hydrogen_treatment constr
_refine_ls_matrix_type full
_refine_ls_number_parameters 173
_refine_ls_number_reflns 2598
_refine_ls_number_restraints 0
_refine_ls_restrained_S_all 1.028
_refine_ls_R_factor_all 0.0667
_refine_ls_R_factor_gt 0.0491
_refine_ls_shift/su_max 0.001
_refine_ls_shift/su_mean 0.000
_refine_ls_structure_factor_coef Fsqd
_refine_ls_weighting_details 'w=1/[\s^2^(Fo^2^)+(0.0740P)^2^+0.2905P] where P=(Fo^2^+2Fc^2^)/3'
_refine_ls_weighting_scheme calc
_refine_ls_wR_factor_gt 0.1245
_refine_ls_wR_factor_ref 0.1419
_reflns_Friedel_coverage 0.000
_reflns_number_gt 2011
_reflns_number_total 2598
_reflns_threshold_expression 'I > 2\s(I)'
_cod_data_source_file d0sc01915a2.cif
_cod_data_source_block 5c-prime
_cod_original_cell_volume 2612.47(15)
_cod_database_code 1558647
_shelx_shelxl_version_number 2017/1
_shelx_space_group_comment
; 
The symmetry employed for this shelxl refinement is uniquely defined 
by the following loop, which should always be used as a source of 
symmetry information in preference to the above space-group names. 
They are only intended as comments. 
;

loop_
_space_group_symop_operation_xyz
'x, y, z'
'-x+1/2, -y, z+1/2'
'-x, y+1/2, -z'
'x+1/2, -y+1/2, -z+1/2'
'-x, -y, -z'
'x-1/2, y, -z-1/2'
'x, -y-1/2, z'
'-x-1/2, y-1/2, z-1/2'

loop_
_atom_site_label
_atom_site_type_symbol
_atom_site_fract_x
_atom_site_fract_y
_atom_site_fract_z
_atom_site_U_iso_or_equiv
_atom_site_adp_type
_atom_site_occupancy
_atom_site_site_symmetry_order
_atom_site_calc_flag
_atom_site_refinement_flags_posn
_atom_site_refinement_flags_adp
_atom_site_refinement_flags_occupancy
_atom_site_disorder_assembly
_atom_site_disorder_group
Al1 Al 0.64340(4) 0.250000 0.63488(9) 0.0312(2) Uani 1 2 d S T P . .
F1 F 0.57700(15) 0.250000 0.7842(3) 0.0480(5) Uani 0.75 2 d S T P A 1
N1 N 0.72865(10) 0.17931(8) 0.65032(17) 0.0336(3) Uani 1 1 d . . . . .
C1 C 0.82022(12) 0.18750(11) 0.6578(2) 0.0365(4) Uani 1 1 d . . . . .
C2 C 0.86238(16) 0.250000 0.6540(3) 0.0375(6) Uani 1 2 d S T P . .
H2A H 0.927706 0.250000 0.648294 0.045 Uiso 1 2 calc R U P . .
C3 C 0.88168(15) 0.12760(13) 0.6738(3) 0.0532(6) Uani 1 1 d . . . . .
H3A H 0.871500 0.107034 0.771731 0.080 Uiso 1 1 calc R U . . .
H3B H 0.946204 0.141369 0.665259 0.080 Uiso 1 1 calc R U . . .
H3C H 0.867345 0.095415 0.594928 0.080 Uiso 1 1 calc R U . . .
C4 C 0.68925(13) 0.11370(10) 0.6682(2) 0.0372(4) Uani 1 1 d . . . . .
C5 C 0.66420(15) 0.09203(10) 0.8112(3) 0.0438(5) Uani 1 1 d . . . . .
C6 C 0.61856(17) 0.03122(12) 0.8243(3) 0.0563(6) Uani 1 1 d . . . . .
H6A H 0.600630 0.016242 0.920714 0.068 Uiso 1 1 calc R U . . .
C7 C 0.59858(19) -0.00795(12) 0.7014(4) 0.0650(8) Uani 1 1 d . . . . .
C8 C 0.62671(19) 0.01394(12) 0.5623(4) 0.0634(7) Uani 1 1 d . . . . .
H8A H 0.614770 -0.013198 0.477606 0.076 Uiso 1 1 calc R U . . .
C9 C 0.67216(15) 0.07464(11) 0.5417(3) 0.0481(5) Uani 1 1 d . . . . .
C10 C 0.68762(19) 0.13105(13) 0.9490(3) 0.0542(6) Uani 1 1 d . . . . .
H10A H 0.754220 0.129223 0.966193 0.081 Uiso 1 1 calc R U . . .
H10B H 0.655370 0.111983 1.035111 0.081 Uiso 1 1 calc R U . . .
H10C H 0.668579 0.177432 0.935600 0.081 Uiso 1 1 calc R U . . .
C11 C 0.5501(3) -0.07372(16) 0.7184(6) 0.1039(15) Uani 1 1 d . . . . .
H11A H 0.593386 -0.106834 0.757548 0.156 Uiso 1 1 calc R U . . .
H11B H 0.527022 -0.088351 0.620941 0.156 Uiso 1 1 calc R U . . .
H11C H 0.498433 -0.068772 0.787968 0.156 Uiso 1 1 calc R U . . .
C12 C 0.70231(19) 0.09591(15) 0.3882(3) 0.0598(6) Uani 1 1 d . . . . .
H12A H 0.658432 0.128404 0.348271 0.090 Uiso 1 1 calc R U . . .
H12B H 0.704550 0.057045 0.322215 0.090 Uiso 1 1 calc R U . . .
H12C H 0.763595 0.116153 0.394095 0.090 Uiso 1 1 calc R U . . .
C21 C 0.56397(17) 0.250000 0.4555(3) 0.0346(5) Uani 1 2 d S T P A .
C22 C 0.46827(18) 0.250000 0.4781(3) 0.0376(6) Uani 1 2 d S T P . .
H22A H 0.444459 0.250000 0.576958 0.045 Uiso 1 2 calc R U P A .
C23 C 0.4086(2) 0.250000 0.3587(4) 0.0438(6) Uani 1 2 d S T P A .
F23 F 0.31592(13) 0.250000 0.3856(3) 0.0709(7) Uani 1 2 d S T P . .
C24 C 0.4373(2) 0.250000 0.2137(3) 0.0458(7) Uani 1 2 d S T P . .
H24A H 0.394324 0.250000 0.133705 0.055 Uiso 1 2 calc R U P A .
C25 C 0.5310(3) 0.250000 0.1869(3) 0.0484(7) Uani 1 2 d S T P A .
H25A H 0.553285 0.250000 0.087043 0.058 Uiso 1 2 calc R U P . .
C26 C 0.5929(2) 0.250000 0.3055(3) 0.0439(6) Uani 1 2 d S T P . .
H26A H 0.657040 0.250000 0.284460 0.053 Uiso 1 2 calc R U P A .

loop_
_atom_site_aniso_label
_atom_site_aniso_U_11
_atom_site_aniso_U_22
_atom_site_aniso_U_33
_atom_site_aniso_U_23
_atom_site_aniso_U_13
_atom_site_aniso_U_12
Al1 0.0211(3) 0.0364(4) 0.0360(4) 0.000 -0.0012(3) 0.000
F1 0.0322(10) 0.0616(14) 0.0501(13) 0.000 0.0033(9) 0.000
N1 0.0258(7) 0.0407(8) 0.0345(8) -0.0028(6) -0.0016(6) 0.0029(6)
C1 0.0270(8) 0.0528(11) 0.0296(8) -0.0033(7) -0.0002(6) 0.0070(7)
C2 0.0204(10) 0.0606(16) 0.0315(12) 0.000 0.0009(9) 0.000
C3 0.0349(10) 0.0640(14) 0.0608(13) -0.0052(11) -0.0025(9) 0.0162(9)
C4 0.0314(8) 0.0356(9) 0.0448(11) -0.0030(8) -0.0035(7) 0.0066(7)
C5 0.0401(10) 0.0398(10) 0.0515(11) 0.0049(9) -0.0029(9) 0.0061(8)
C6 0.0486(12) 0.0448(11) 0.0755(16) 0.0150(11) -0.0089(11) 0.0015(9)
C7 0.0596(14) 0.0387(11) 0.097(2) 0.0112(13) -0.0349(14) -0.0008(10)
C8 0.0671(15) 0.0393(11) 0.0838(18) -0.0137(12) -0.0357(14) 0.0098(10)
C9 0.0444(11) 0.0452(10) 0.0549(12) -0.0109(10) -0.0140(9) 0.0136(8)
C10 0.0668(14) 0.0523(12) 0.0437(11) 0.0053(10) 0.0006(10) 0.0061(10)
C11 0.104(3) 0.0535(16) 0.154(4) 0.027(2) -0.067(3) -0.0255(17)
C12 0.0612(14) 0.0680(15) 0.0503(13) -0.0173(12) -0.0078(11) 0.0174(12)
C21 0.0316(12) 0.0347(12) 0.0373(13) 0.000 -0.0008(10) 0.000
C22 0.0343(12) 0.0437(13) 0.0346(13) 0.000 -0.0011(10) 0.000
C23 0.0334(13) 0.0494(15) 0.0485(16) 0.000 -0.0072(12) 0.000
F23 0.0309(9) 0.1146(19) 0.0671(13) 0.000 -0.0093(9) 0.000
C24 0.0547(17) 0.0457(15) 0.0368(15) 0.000 -0.0117(13) 0.000
C25 0.0657(19) 0.0477(15) 0.0319(13) 0.000 0.0056(13) 0.000
C26 0.0394(14) 0.0489(15) 0.0434(15) 0.000 0.0077(12) 0.000

loop_
_atom_type_symbol
_atom_type_description
_atom_type_scat_dispersion_real
_atom_type_scat_dispersion_imag
_atom_type_scat_source
C C 0.0181 0.0091 'International Tables Vol C Tables 4.2.6.8 and 6.1.1.4'
H H 0.0000 0.0000 'International Tables Vol C Tables 4.2.6.8 and 6.1.1.4'
Al Al 0.2130 0.2455 'International Tables Vol C Tables 4.2.6.8 and 6.1.1.4'
F F 0.0727 0.0534 'International Tables Vol C Tables 4.2.6.8 and 6.1.1.4'
N N 0.0311 0.0180 'International Tables Vol C Tables 4.2.6.8 and 6.1.1.4'

loop_
_geom_angle_atom_site_label_1
_geom_angle_atom_site_label_2
_geom_angle_atom_site_label_3
_geom_angle
_geom_angle_site_symmetry_1
_geom_angle_site_symmetry_3
_geom_angle_publ_flag
F1 Al1 N1 108.91(7) . . ?
F1 Al1 N1 108.91(7) . 7_565 ?
N1 Al1 N1 97.53(10) . 7_565 ?
F1 Al1 C21 108.48(12) . . ?
N1 Al1 C21 116.21(7) . . ?
N1 Al1 C21 116.21(7) 7_565 . ?
C1 N1 C4 119.90(16) . . ?
C1 N1 Al1 124.10(14) . . ?
C4 N1 Al1 115.76(11) . . ?
N1 C1 C2 122.91(18) . . ?
N1 C1 C3 119.61(19) . . ?
C2 C1 C3 117.48(18) . . ?
C1 C2 C1 128.0(2) . 7_565 ?
C9 C4 C5 121.2(2) . . ?
C9 C4 N1 119.50(19) . . ?
C5 C4 N1 119.17(18) . . ?
C6 C5 C4 118.2(2) . . ?
C6 C5 C10 119.8(2) . . ?
C4 C5 C10 121.97(19) . . ?
C7 C6 C5 122.1(3) . . ?
C8 C7 C6 118.2(2) . . ?
C8 C7 C11 120.6(3) . . ?
C6 C7 C11 121.1(3) . . ?
C7 C8 C9 122.4(2) . . ?
C4 C9 C8 117.8(2) . . ?
C4 C9 C12 121.8(2) . . ?
C8 C9 C12 120.4(2) . . ?
C22 C21 C26 115.6(3) . . ?
C22 C21 Al1 117.4(2) . . ?
C26 C21 Al1 126.9(2) . . ?
C23 C22 C21 120.8(3) . . ?
C24 C23 F23 117.9(3) . . ?
C24 C23 C22 123.1(3) . . ?
F23 C23 C22 118.9(3) . . ?
C23 C24 C25 117.8(3) . . ?
C24 C25 C26 120.2(3) . . ?
C25 C26 C21 122.4(3) . . ?

loop_
_geom_bond_atom_site_label_1
_geom_bond_atom_site_label_2
_geom_bond_distance
_geom_bond_site_symmetry_2
_geom_bond_publ_flag
Al1 F1 1.648(2) . ?
Al1 N1 1.8899(16) . ?
Al1 N1 1.8900(16) 7_565 ?
Al1 C21 1.976(3) . ?
N1 C1 1.342(2) . ?
N1 C4 1.447(3) . ?
C1 C2 1.398(2) . ?
C1 C3 1.506(3) . ?
C4 C9 1.399(3) . ?
C4 C5 1.400(3) . ?
C5 C6 1.396(3) . ?
C5 C10 1.500(3) . ?
C6 C7 1.384(4) . ?
C7 C8 1.381(5) . ?
C7 C11 1.506(4) . ?
C8 C9 1.400(4) . ?
C9 C12 1.504(4) . ?
C21 C22 1.404(4) . ?
C21 C26 1.407(4) . ?
C22 C23 1.375(4) . ?
C23 C24 1.363(5) . ?
C23 F23 1.367(4) . ?
C24 C25 1.382(5) . ?
C25 C26 1.391(5) . ?
